data_1524107
loop_
_publ_author_name
'Brunton, G.'

_publ_section_title
;
 The absolute configuration of Rb Cl O3
;
_journal_name_full 'Materials Research Bulletin'
_journal_page_first 791
_journal_page_last 794
_journal_volume 8
_journal_year 1973
_chemical_formula_sum 'Cl O3 Rb'
_chemical_name_systematic 'Rb (Cl O3)'
_space_group_IT_number 160
_symmetry_space_group_name_Hall 'R 3 -2"'
_symmetry_space_group_name_H-M 'R 3 m :H'
_cell_angle_alpha 90
_cell_angle_beta 90
_cell_angle_gamma 120
_cell_formula_units_Z 3
_cell_length_a 6.092
_cell_length_b 6.092
_cell_length_c 8.173
_cell_volume 262.683
_citation_journal_id_ASTM MRBUAC
_cod_data_source_file Brunton_MRBUAC_1973_1353.cif
_cod_data_source_block Cl1O3Rb1
_cod_original_formula_sum 'Cl1 O3 Rb1'
_cod_database_code 1524107

loop_
_symmetry_equiv_pos_as_xyz
x,y,z
-y,x-y,z
-x+y,-x,z
-y,-x,z
x,x-y,z
-x+y,y,z
x+2/3,y+1/3,z+1/3
-y+2/3,x-y+1/3,z+1/3
-x+y+2/3,-x+1/3,z+1/3
-y+2/3,-x+1/3,z+1/3
x+2/3,x-y+1/3,z+1/3
-x+y+2/3,y+1/3,z+1/3
x+1/3,y+2/3,z+2/3
-y+1/3,x-y+2/3,z+2/3
-x+y+1/3,-x+2/3,z+2/3
-y+1/3,-x+2/3,z+2/3
x+1/3,x-y+2/3,z+2/3
-x+y+1/3,y+2/3,z+2/3

loop_
_atom_site_label
_atom_site_type_symbol
_atom_site_fract_x
_atom_site_fract_y
_atom_site_fract_z
_atom_site_occupancy
_atom_site_U_iso_or_equiv
Rb1 Rb+1 0 0 0 1 0.0
O1 O-2 0.1296 -0.1296 0.3981 1 0.0
Cl1 Cl+5 0 0 0.4668 1 0.0
